data_4328797
loop_
_publ_author_name
'Baofei Pan'
'Zhequan Xu'
'Mark W. Bezpalko'
'Bruce M. Foxman'
'Christine M. Thomas'

_publ_section_title
;
 N-Heterocyclic Phosphenium Ligands as Sterically and
 Electronically-Tunable Isolobal Analogues of Nitrosyls
;
_journal_name_full 'Inorganic Chemistry'
_journal_page_first 4170
_journal_page_last 4179
_journal_paper_doi 10.1021/ic202581v
_journal_volume 51
_journal_year 2012
_chemical_formula_moiety 'C21 H20 Cl4.50 N1 P1.50 Pd0.50'
_chemical_formula_sum 'C21 H20 Cl4.5 N P1.5 Pd0.5'
_chemical_formula_weight 545.59
_space_group_IT_number 2
_symmetry_cell_setting triclinic
_symmetry_space_group_name_Hall '-P 1'
_symmetry_space_group_name_H-M 'P -1'
_atom_sites_solution_hydrogens difmap
_atom_sites_solution_primary direct
_audit_creation_date 11-10-08
_audit_creation_method CRYSTALS_ver_14.30
_cell_angle_alpha 103.872(4)
_cell_angle_beta 93.640(4)
_cell_angle_gamma 109.037(3)
_cell_formula_units_Z 4
_cell_length_a 9.4301(5)
_cell_length_b 13.3402(7)
_cell_length_c 20.3562(14)
_cell_measurement_reflns_used 9990
_cell_measurement_temperature 120
_cell_measurement_theta_max 27
_cell_measurement_theta_min 2
_cell_volume 2322.0(2)
_computing_cell_refinement 'Apex2 (Bruker AXS, 2006)'
_computing_data_collection 'Apex2 (Bruker AXS, 2006)'
_computing_data_reduction 'SAINT (Siemens ,1995)'
_computing_molecular_graphics 'CAMERON (Watkin et al., 1996)'
_computing_publication_material 'CRYSTALS (Betteridge et al., 2003)'
_computing_structure_refinement 'CRYSTALS (Betteridge et al., 2003)'
_computing_structure_solution 'SIR92 (Altomare et al., 1994)'
_diffrn_ambient_temperature 120
_diffrn_measured_fraction_theta_full 0.998
_diffrn_measured_fraction_theta_max 0.994
_diffrn_measurement_device Area
_diffrn_measurement_device_type 'Bruker Kappa Apex2'
_diffrn_measurement_method '\f & \w scans'
_diffrn_radiation_monochromator graphite
_diffrn_radiation_type 'Mo K\a'
_diffrn_radiation_wavelength 0.71073
_diffrn_reflns_av_R_equivalents 0.056
_diffrn_reflns_limit_h_max 12
_diffrn_reflns_limit_h_min -11
_diffrn_reflns_limit_k_max 17
_diffrn_reflns_limit_k_min -17
_diffrn_reflns_limit_l_max 25
_diffrn_reflns_limit_l_min -26
_diffrn_reflns_number 42645
_diffrn_reflns_theta_full 26.519
_diffrn_reflns_theta_max 27.061
_diffrn_reflns_theta_min 1.043
_diffrn_standards_number 0
_exptl_absorpt_coefficient_mu 1.054
_exptl_absorpt_correction_T_max 0.94
_exptl_absorpt_correction_T_min 0.65
_exptl_absorpt_correction_type numerical
_exptl_absorpt_process_details
; 
 Analytical Absorption (De Meulenaer & Tompa, 1965) 
;
_exptl_crystal_colour yellow
_exptl_crystal_density_diffrn 1.561
_exptl_crystal_description 'acicular fragment'
_exptl_crystal_F_000 1100
_exptl_crystal_size_max 0.417
_exptl_crystal_size_mid 0.413
_exptl_crystal_size_min 0.060
_refine_diff_density_max 2.20
_refine_diff_density_min -2.18
_refine_ls_extinction_method none
_refine_ls_goodness_of_fit_ref 0.9998
_refine_ls_hydrogen_treatment constr
_refine_ls_matrix_type full
_refine_ls_number_parameters 519
_refine_ls_number_reflns 10129
_refine_ls_number_restraints 0
_refine_ls_R_factor_all 0.0758
_refine_ls_R_factor_gt 0.0556
_refine_ls_shift/su_max 0.0134697
_refine_ls_shift/su_mean 0.0011370
_refine_ls_structure_factor_coef Fsqd
_refine_ls_weighting_details
;
 Method= Modified Sheldrick 
 w=1/[\s^2^(F^2^) + ( 0.08P)^2^ + 8.66P] 
 ,where P=(max(Fo^2^,0) + 2Fc^2^)/3 
;
_refine_ls_weighting_scheme calc
_refine_ls_wR_factor_all 0.1520
_refine_ls_wR_factor_gt 0.1443
_refine_ls_wR_factor_ref 0.1520
_reflns_limit_h_max 11
_reflns_limit_h_min -12
_reflns_limit_k_max 16
_reflns_limit_k_min -17
_reflns_limit_l_max 26
_reflns_limit_l_min 0
_reflns_number_gt 7554
_reflns_number_total 10129
_reflns_threshold_expression I>2.0\s(I)
_oxford_diffrn_Wilson_B_factor 1.93
_oxford_diffrn_Wilson_scale 49.23
_oxford_refine_ls_r_factor_ref 0.0758
_oxford_refine_ls_scale 0.11455(4)
_oxford_reflns_number_all 10129
_oxford_reflns_threshold_expression_ref I>-10.0\s(I)
_oxford_structure_analysis_title 'bfpan_18_0ma in P-1'
_cod_data_source_file ic202581v_si_002_05.cif
_cod_data_source_block 5
_cod_original_sg_symbol_H-M 'P -1 '
_cod_original_formula_sum 'C21 H20 Cl4.50 N1 P1.50 Pd0.50'
_cod_database_code 4328797

loop_
_symmetry_equiv_pos_as_xyz
x,y,z
-x,-y,-z

loop_
_atom_site_label
_atom_site_type_symbol
_atom_site_fract_x
_atom_site_fract_y
_atom_site_fract_z
_atom_site_U_iso_or_equiv
_atom_site_occupancy
_atom_site_adp_type
_atom_site_refinement_flags_posn
_atom_site_refinement_flags_occupancy
_atom_site_disorder_assembly
_atom_site_disorder_group
Pd1 Pd 0.68628(4) 0.89645(3) 0.744559(16) 0.0215 1.0000 Uani . . . .
Cl1 Cl 0.86236(13) 1.08654(9) 0.76524(6) 0.0285 1.0000 Uani . . 1 1
Cl2 Cl 1.1428(2) 1.45859(13) 0.94750(9) 0.0600 1.0000 Uani . . . .
Cl3 Cl 1.27335(18) 1.33166(13) 0.84951(9) 0.0548 1.0000 Uani . . . .
Cl4 Cl 0.7800(3) 0.7739(2) 0.37879(13) 0.1036 1.0000 Uani . . . .
Cl5 Cl 0.9752(4) 0.6578(3) 0.3299(2) 0.1604 1.0000 Uani . . . .
Cl6 Cl 0.9071(4) 0.5584(4) 0.6916(2) 0.1758 1.0000 Uani . . . .
Cl7 Cl 1.1008(4) 0.59794(18) 0.81951(11) 0.1125 1.0000 Uani . . . .
Cl8 Cl 1.7003(3) 1.3749(2) 0.87147(11) 0.0861 1.0000 Uani . . . .
Cl9 Cl 1.5606(2) 1.28987(14) 0.72941(9) 0.0600 1.0000 Uani . . . .
P1 P 0.71178(12) 0.84599(9) 0.63015(5) 0.0208 1.0000 Uani . . . .
P2 P 0.49195(16) 0.73763(11) 0.72978(7) 0.0241 0.841(4) Uani . P 1 1
P3 P 0.62092(12) 0.92988(9) 0.85304(5) 0.0204 1.0000 Uani . . . .
P20 P 0.6329(9) 0.7152(7) 0.7331(4) 0.032(2) 0.159(4) Uiso . P 1 2
N1 N 0.5091(5) 0.6352(3) 0.66321(19) 0.0321 1.0000 Uani . . . .
N2 N 0.5271(5) 0.6701(3) 0.7867(2) 0.0330 1.0000 Uani . . . .
C1 C 0.8799(5) 0.8101(4) 0.6149(2) 0.0233 1.0000 Uani . . . .
C2 C 0.8820(5) 0.7302(4) 0.5573(2) 0.0270 1.0000 Uani . . . .
C3 C 1.0120(6) 0.7033(4) 0.5496(3) 0.0327 1.0000 Uani . . . .
C4 C 1.1378(5) 0.7548(4) 0.5993(3) 0.0311 1.0000 Uani . . . .
C5 C 1.1385(6) 0.8358(5) 0.6554(3) 0.0353 1.0000 Uani . . . .
C6 C 1.0089(5) 0.8637(4) 0.6636(2) 0.0309 1.0000 Uani . . . .
C7 C 0.7233(5) 0.9560(3) 0.5906(2) 0.0233 1.0000 Uani . . . .
C8 C 0.6318(5) 1.0183(4) 0.6098(2) 0.0280 1.0000 Uani . . . .
C9 C 0.6277(6) 1.0985(4) 0.5782(3) 0.0333 1.0000 Uani . . . .
C10 C 0.7154(6) 1.1173(4) 0.5274(3) 0.0372 1.0000 Uani . . . .
C11 C 0.8063(6) 1.0562(5) 0.5079(3) 0.0386 1.0000 Uani . . . .
C12 C 0.8110(6) 0.9760(4) 0.5395(3) 0.0324 1.0000 Uani . . . .
C13 C 0.5551(5) 0.7299(4) 0.5734(2) 0.0234 1.0000 Uani . . . .
C14 C 0.5163(5) 0.7311(4) 0.5064(2) 0.0275 1.0000 Uani . . . .
C15 C 0.4011(6) 0.6434(4) 0.4614(2) 0.0331 1.0000 Uani . . . .
C16 C 0.3238(6) 0.5545(4) 0.4833(3) 0.0367 1.0000 Uani . . . .
C17 C 0.3587(6) 0.5517(4) 0.5493(3) 0.0349 1.0000 Uani . . . .
C18 C 0.4737(5) 0.6387(4) 0.5954(2) 0.0270 1.0000 Uani . . . .
C19 C 0.4482(11) 0.5318(6) 0.6795(3) 0.0756 1.0000 Uani . . . .
C20 C 0.5160(11) 0.5558(5) 0.7542(3) 0.0699 1.0000 Uani . . . .
C21 C 0.5525(5) 0.7082(4) 0.8579(2) 0.0265 1.0000 Uani . . . .
C22 C 0.5476(7) 0.6325(4) 0.8968(3) 0.0386 1.0000 Uani . . . .
C23 C 0.5626(6) 0.6640(4) 0.9670(3) 0.0337 1.0000 Uani . . . .
C24 C 0.5863(5) 0.7716(4) 1.0024(2) 0.0290 1.0000 Uani . . . .
C25 C 0.5984(5) 0.8478(4) 0.9654(2) 0.0264 1.0000 Uani . . . .
C26 C 0.5844(5) 0.8193(4) 0.8943(2) 0.0230 1.0000 Uani . . . .
C27 C 0.7544(5) 1.0491(4) 0.9169(2) 0.0231 1.0000 Uani . . . .
C28 C 0.8988(6) 1.0477(5) 0.9348(3) 0.0387 1.0000 Uani . . . .
C29 C 1.0050(6) 1.1359(5) 0.9820(3) 0.0481 1.0000 Uani . . . .
C30 C 0.9699(6) 1.2283(5) 1.0124(3) 0.0430 1.0000 Uani . . . .
C31 C 0.8285(6) 1.2310(4) 0.9948(3) 0.0364 1.0000 Uani . . . .
C32 C 0.7211(5) 1.1420(4) 0.9469(2) 0.0281 1.0000 Uani . . . .
C33 C 0.4491(5) 0.9620(4) 0.8453(2) 0.0220 1.0000 Uani . . . .
C34 C 0.3222(5) 0.9119(4) 0.8732(2) 0.0272 1.0000 Uani . . . .
C35 C 0.1934(5) 0.9399(4) 0.8662(3) 0.0331 1.0000 Uani . . . .
C36 C 0.1909(6) 1.0175(4) 0.8320(3) 0.0361 1.0000 Uani . . . .
C37 C 0.3156(6) 1.0660(4) 0.8035(2) 0.0320 1.0000 Uani . . . .
C38 C 0.4446(5) 1.0380(4) 0.8095(2) 0.0276 1.0000 Uani . . . .
C39 C 1.1076(8) 1.3476(6) 0.8763(4) 0.0665 1.0000 Uani . . . .
C40 C 0.9276(12) 0.7739(8) 0.3355(4) 0.1150 1.0000 Uani . . . .
C41 C 1.0553(14) 0.6497(7) 0.7537(5) 0.1068 1.0000 Uani . . . .
C42 C 1.7281(8) 1.3256(6) 0.7865(4) 0.0641 1.0000 Uani . . . .
H21 H 0.7968 0.6949 0.5241 0.0316 1.0000 Uiso R . . .
H31 H 1.0138 0.6511 0.5107 0.0391 1.0000 Uiso R . . .
H41 H 1.2233 0.7356 0.5950 0.0371 1.0000 Uiso R . . .
H51 H 1.2246 0.8712 0.6888 0.0418 1.0000 Uiso R . . .
H61 H 1.0091 0.9189 0.7019 0.0375 1.0000 Uiso R . . .
H81 H 0.5742 1.0071 0.6438 0.0334 1.0000 Uiso R . . .
H91 H 0.5685 1.1407 0.5923 0.0400 1.0000 Uiso R . . .
H101 H 0.7123 1.1715 0.5063 0.0449 1.0000 Uiso R . . .
H111 H 0.8642 1.0691 0.4735 0.0463 1.0000 Uiso R . . .
H121 H 0.8739 0.9347 0.5260 0.0390 1.0000 Uiso R . . .
H141 H 0.5687 0.7930 0.4920 0.0331 1.0000 Uiso R . . .
H151 H 0.3780 0.6459 0.4173 0.0403 1.0000 Uiso R . . .
H161 H 0.2474 0.4955 0.4538 0.0439 1.0000 Uiso R . . .
H171 H 0.3058 0.4919 0.5636 0.0422 1.0000 Uiso R . . .
H191 H 0.4733 0.4726 0.6477 0.0908 1.0000 Uiso R . . .
H192 H 0.3360 0.5120 0.6756 0.0912 1.0000 Uiso R . . .
H201 H 0.6005 0.5334 0.7631 0.1049 1.0000 Uiso R . . .
H202 H 0.4238 0.5308 0.7729 0.1049 1.0000 Uiso R . . .
H221 H 0.5344 0.5601 0.8748 0.0458 1.0000 Uiso R . . .
H231 H 0.5567 0.6114 0.9916 0.0400 1.0000 Uiso R . . .
H241 H 0.5945 0.7934 1.0505 0.0347 1.0000 Uiso R . . .
H251 H 0.6176 0.9208 0.9888 0.0322 1.0000 Uiso R . . .
H281 H 0.9223 0.9858 0.9145 0.0458 1.0000 Uiso R . . .
H291 H 1.0996 1.1333 0.9937 0.0581 1.0000 Uiso R . . .
H301 H 1.0413 1.2876 1.0453 0.0518 1.0000 Uiso R . . .
H311 H 0.8043 1.2925 1.0155 0.0441 1.0000 Uiso R . . .
H321 H 0.6264 1.1445 0.9351 0.0343 1.0000 Uiso R . . .
H341 H 0.3241 0.8605 0.8962 0.0328 1.0000 Uiso R . . .
H351 H 0.1103 0.9070 0.8845 0.0399 1.0000 Uiso R . . .
H361 H 0.1054 1.0371 0.8282 0.0429 1.0000 Uiso R . . .
H371 H 0.3134 1.1180 0.7802 0.0382 1.0000 Uiso R . . .
H381 H 0.5277 1.0704 0.7906 0.0329 1.0000 Uiso R . . .
H391 H 1.0501 1.3578 0.8385 0.0803 1.0000 Uiso R . . .
H392 H 1.0498 1.2808 0.8876 0.0801 1.0000 Uiso R . . .
H401 H 0.9004 0.7790 0.2902 0.1380 1.0000 Uiso R . . .
H402 H 1.0152 0.8373 0.3594 0.1380 1.0000 Uiso R . . .
H411 H 1.1440 0.6794 0.7335 0.1283 1.0000 Uiso R . . .
H412 H 1.0127 0.7067 0.7747 0.1286 1.0000 Uiso R . . .
H421 H 1.8056 1.3842 0.7744 0.0771 1.0000 Uiso R . . .
H422 H 1.7618 1.2635 0.7821 0.0770 1.0000 Uiso R . . .

loop_
_atom_site_aniso_label
_atom_site_aniso_U_11
_atom_site_aniso_U_22
_atom_site_aniso_U_33
_atom_site_aniso_U_23
_atom_site_aniso_U_13
_atom_site_aniso_U_12
Pd1 0.02780(18) 0.02054(17) 0.01947(17) 0.00643(12) 0.00801(12) 0.01142(13)
Cl1 0.0329(6) 0.0247(5) 0.0267(5) 0.0075(4) 0.0064(4) 0.0078(4)
Cl2 0.0770(11) 0.0425(8) 0.0591(10) 0.0078(7) 0.0254(8) 0.0208(8)
Cl3 0.0566(9) 0.0433(8) 0.0672(10) 0.0091(7) 0.0158(8) 0.0243(7)
Cl4 0.0892(16) 0.112(2) 0.0795(15) 0.0122(14) 0.0229(13) 0.0041(14)
Cl5 0.120(2) 0.0921(19) 0.188(3) -0.044(2) 0.087(2) -0.0213(17)
Cl6 0.123(3) 0.192(4) 0.177(4) 0.129(3) -0.053(2) -0.032(2)
Cl7 0.187(3) 0.0599(12) 0.0537(11) 0.0214(9) -0.0187(14) -0.0012(15)
Cl8 0.1007(16) 0.0973(16) 0.0687(13) 0.0207(11) -0.0084(11) 0.0514(13)
Cl9 0.0803(12) 0.0523(9) 0.0568(10) 0.0159(7) 0.0223(8) 0.0328(8)
P1 0.0247(5) 0.0225(5) 0.0192(5) 0.0071(4) 0.0062(4) 0.0120(4)
P2 0.0303(8) 0.0202(7) 0.0230(7) 0.0065(5) 0.0090(5) 0.0094(6)
P3 0.0248(5) 0.0215(5) 0.0202(5) 0.0076(4) 0.0075(4) 0.0132(4)
N1 0.055(3) 0.0180(18) 0.0215(19) 0.0048(15) 0.0077(18) 0.0106(18)
N2 0.054(3) 0.0222(19) 0.027(2) 0.0078(16) 0.0118(19) 0.0162(18)
C1 0.031(2) 0.024(2) 0.023(2) 0.0098(17) 0.0092(18) 0.0160(18)
C2 0.028(2) 0.028(2) 0.024(2) 0.0034(18) 0.0038(18) 0.0118(19)
C3 0.039(3) 0.028(2) 0.037(3) 0.008(2) 0.018(2) 0.018(2)
C4 0.030(2) 0.036(3) 0.037(3) 0.015(2) 0.011(2) 0.019(2)
C5 0.027(2) 0.050(3) 0.032(3) 0.008(2) 0.003(2) 0.021(2)
C6 0.033(3) 0.037(3) 0.023(2) 0.0020(19) 0.0043(19) 0.018(2)
C7 0.025(2) 0.022(2) 0.025(2) 0.0085(17) 0.0028(17) 0.0103(17)
C8 0.035(2) 0.030(2) 0.026(2) 0.0083(18) 0.0095(19) 0.018(2)
C9 0.040(3) 0.035(3) 0.033(3) 0.011(2) 0.006(2) 0.023(2)
C10 0.041(3) 0.038(3) 0.046(3) 0.025(2) 0.012(2) 0.021(2)
C11 0.038(3) 0.046(3) 0.051(3) 0.033(3) 0.022(2) 0.025(2)
C12 0.033(3) 0.040(3) 0.038(3) 0.022(2) 0.015(2) 0.022(2)
C13 0.023(2) 0.027(2) 0.023(2) 0.0045(17) 0.0060(17) 0.0138(18)
C14 0.028(2) 0.029(2) 0.027(2) 0.0100(18) 0.0033(18) 0.0108(19)
C15 0.038(3) 0.037(3) 0.024(2) 0.0046(19) -0.001(2) 0.017(2)
C16 0.038(3) 0.029(3) 0.035(3) -0.001(2) -0.004(2) 0.010(2)
C17 0.042(3) 0.023(2) 0.035(3) 0.008(2) 0.008(2) 0.006(2)
C18 0.033(2) 0.025(2) 0.026(2) 0.0053(18) 0.0072(19) 0.0146(19)
C19 0.139(8) 0.040(4) 0.045(4) 0.013(3) 0.025(4) 0.025(4)
C20 0.145(8) 0.037(3) 0.036(3) 0.010(3) 0.016(4) 0.043(4)
C21 0.037(3) 0.025(2) 0.024(2) 0.0098(18) 0.0101(19) 0.0159(19)
C22 0.062(4) 0.028(2) 0.033(3) 0.013(2) 0.013(2) 0.021(2)
C23 0.044(3) 0.035(3) 0.031(3) 0.020(2) 0.009(2) 0.017(2)
C24 0.031(2) 0.036(3) 0.025(2) 0.0108(19) 0.0071(18) 0.015(2)
C25 0.029(2) 0.030(2) 0.024(2) 0.0082(18) 0.0074(18) 0.0140(19)
C26 0.024(2) 0.026(2) 0.024(2) 0.0087(17) 0.0076(17) 0.0139(18)
C27 0.026(2) 0.025(2) 0.022(2) 0.0086(17) 0.0084(17) 0.0117(18)
C28 0.026(2) 0.044(3) 0.049(3) 0.011(2) 0.010(2) 0.017(2)
C29 0.023(3) 0.054(4) 0.061(4) 0.015(3) -0.002(2) 0.009(2)
C30 0.037(3) 0.037(3) 0.041(3) 0.010(2) -0.002(2) -0.003(2)
C31 0.049(3) 0.027(2) 0.030(3) 0.007(2) 0.002(2) 0.011(2)
C32 0.031(2) 0.026(2) 0.029(2) 0.0075(18) 0.0075(19) 0.0127(19)
C33 0.023(2) 0.026(2) 0.019(2) 0.0026(16) 0.0025(16) 0.0127(17)
C34 0.031(2) 0.032(2) 0.024(2) 0.0089(18) 0.0070(18) 0.018(2)
C35 0.025(2) 0.039(3) 0.037(3) 0.006(2) 0.008(2) 0.017(2)
C36 0.034(3) 0.047(3) 0.030(3) 0.001(2) -0.003(2) 0.027(2)
C37 0.041(3) 0.032(2) 0.029(2) 0.0059(19) -0.002(2) 0.023(2)
C38 0.033(2) 0.029(2) 0.026(2) 0.0076(18) 0.0052(19) 0.017(2)
C39 0.061(4) 0.059(4) 0.059(4) -0.007(3) 0.024(3) 0.009(3)
C40 0.122(8) 0.097(7) 0.053(5) -0.010(4) 0.035(5) -0.040(6)
C41 0.159(10) 0.058(5) 0.070(6) 0.028(4) -0.020(6) -0.005(6)
C42 0.059(4) 0.045(4) 0.100(6) 0.024(4) 0.032(4) 0.029(3)

loop_
_atom_type_symbol
_atom_type_scat_dispersion_real
_atom_type_scat_dispersion_imag
_atom_type_scat_Cromer_Mann_a1
_atom_type_scat_Cromer_Mann_b1
_atom_type_scat_Cromer_Mann_a2
_atom_type_scat_Cromer_Mann_b2
_atom_type_scat_Cromer_Mann_a3
_atom_type_scat_Cromer_Mann_b3
_atom_type_scat_Cromer_Mann_a4
_atom_type_scat_Cromer_Mann_b4
_atom_type_scat_Cromer_Mann_c
_atom_type_scat_source
C 0.0033 0.0016 2.3100 20.8439 1.0200 10.2075 1.5886 0.5687 0.8650 51.6512 0.2156 'International Tables Vol C 4.2.6.8 and 6.1.1.4'
H 0.0000 0.0000 0.4930 10.5109 0.3229 26.1257 0.1402 3.1424 0.0408 57.7998 0.0030 'International Tables Vol C 4.2.6.8 and 6.1.1.4'
N 0.0061 0.0033 12.2126 0.0057 3.1322 9.8933 2.0125 28.9975 1.1663 0.5826 -11.5290 'International Tables Vol C 4.2.6.8 and 6.1.1.4'
P 0.1023 0.0942 6.4345 1.9067 4.1791 27.1570 1.7800 0.5260 1.4908 68.1645 1.1149 'International Tables Vol C 4.2.6.8 and 6.1.1.4'
Cl 0.1484 0.1585 11.4604 0.0104 7.1964 1.1662 6.2556 18.5194 1.6455 47.7784 -9.5574 'International Tables Vol C 4.2.6.8 and 6.1.1.4'
Pd -0.9988 1.0072 19.3319 0.6987 15.5017 7.9893 5.2954 25.2052 0.6058 76.8986 5.2659 'International Tables Vol C 4.2.6.8 and 6.1.1.4'

loop_
_geom_angle_atom_site_label_1
_geom_angle_atom_site_label_2
_geom_angle_atom_site_label_3
_geom_angle
_geom_angle_publ_flag
Cl1 Pd1 P1 94.03(4) yes
Cl1 Pd1 P2 169.08(5) yes
P1 Pd1 P2 90.53(5) yes
Cl1 Pd1 P3 93.02(4) yes
P1 Pd1 P3 170.96(4) yes
P2 Pd1 P3 81.56(5) yes
P1 Pd1 P3 170.96(4) yes
P1 Pd1 P20 82.6(2) yes
P3 Pd1 P20 93.6(2) yes
Pd1 P1 C1 114.27(14) yes
Pd1 P1 C7 111.52(15) yes
C1 P1 C7 106.18(19) yes
Pd1 P1 C13 116.98(14) yes
C1 P1 C13 104.43(19) yes
C7 P1 C13 102.2(2) yes
Pd1 P2 N1 110.44(15) yes
Pd1 P2 N2 110.00(16) yes
N1 P2 N2 89.73(19) yes
Pd1 P3 C26 117.45(14) yes
Pd1 P3 C27 115.91(14) yes
C26 P3 C27 104.1(2) yes
Pd1 P3 C33 106.27(14) yes
C26 P3 C33 107.6(2) yes
C27 P3 C33 104.55(19) yes
Pd1 P20 N1 112.9(4) yes
Pd1 P20 N2 113.3(4) yes
N1 P20 N2 95.5(5) yes
P2 N1 C18 117.9(3) yes
P2 N1 C19 107.9(4) yes
C18 N1 C19 118.7(4) yes
P20 N1 C18 137.4(4) yes
P20 N1 C19 102.8(5) yes
C18 N1 C19 118.7(4) yes
P2 N2 C20 113.7(3) yes
P2 N2 C21 127.3(3) yes
C20 N2 C21 118.8(4) yes
P20 N2 C20 91.3(5) yes
P20 N2 C21 128.5(5) yes
C20 N2 C21 118.8(4) yes
P1 C1 C2 122.6(3) yes
P1 C1 C6 118.1(3) yes
C2 C1 C6 119.2(4) yes
C1 C2 C3 120.1(4) yes
C1 C2 H21 119.8 no
C3 C2 H21 120.1 no
C2 C3 C4 120.1(4) yes
C2 C3 H31 119.9 no
C4 C3 H31 120.0 no
C3 C4 C5 120.4(4) yes
C3 C4 H41 120.3 no
C5 C4 H41 119.3 no
C4 C5 C6 120.1(5) yes
C4 C5 H51 120.1 no
C6 C5 H51 119.8 no
C5 C6 C1 120.1(4) yes
C5 C6 H61 120.2 no
C1 C6 H61 119.6 no
P1 C7 C8 117.6(3) yes
P1 C7 C12 123.2(3) yes
C8 C7 C12 119.0(4) yes
C7 C8 C9 120.5(4) yes
C7 C8 H81 120.4 no
C9 C8 H81 119.1 no
C8 C9 C10 119.8(4) yes
C8 C9 H91 119.6 no
C10 C9 H91 120.5 no
C9 C10 C11 120.3(4) yes
C9 C10 H101 119.5 no
C11 C10 H101 120.3 no
C10 C11 C12 120.1(5) yes
C10 C11 H111 119.7 no
C12 C11 H111 120.2 no
C7 C12 C11 120.3(4) yes
C7 C12 H121 120.1 no
C11 C12 H121 119.7 no
P1 C13 C14 119.5(3) yes
P1 C13 C18 121.6(3) yes
C14 C13 C18 118.9(4) yes
C13 C14 C15 121.1(4) yes
C13 C14 H141 119.0 no
C15 C14 H141 119.9 no
C14 C15 C16 119.4(5) yes
C14 C15 H151 119.5 no
C16 C15 H151 121.1 no
C15 C16 C17 120.7(5) yes
C15 C16 H161 120.2 no
C17 C16 H161 119.1 no
C16 C17 C18 121.1(5) yes
C16 C17 H171 120.2 no
C18 C17 H171 118.7 no
N1 C18 C13 120.4(4) yes
N1 C18 C17 120.8(4) yes
C13 C18 C17 118.8(4) yes
N1 C19 C20 104.8(6) yes
N1 C19 H191 111.1 no
C20 C19 H191 113.4 no
N1 C19 H192 107.6 no
C20 C19 H192 109.6 no
H191 C19 H192 110.1 no
C19 C20 N2 105.1(5) yes
C19 C20 H201 117.6 no
N2 C20 H201 119.3 no
C19 C20 H202 99.2 no
N2 C20 H202 88.2 no
H201 C20 H202 122.1 no
N2 C21 C22 119.0(4) yes
N2 C21 C26 123.7(4) yes
C22 C21 C26 117.3(4) yes
C21 C22 C23 121.5(5) yes
C21 C22 H221 119.7 no
C23 C22 H221 118.8 no
C22 C23 C24 121.0(4) yes
C22 C23 H231 119.7 no
C24 C23 H231 119.3 no
C23 C24 C25 118.2(4) yes
C23 C24 H241 121.4 no
C25 C24 H241 120.4 no
C24 C25 C26 122.5(4) yes
C24 C25 H251 119.0 no
C26 C25 H251 118.5 no
P3 C26 C21 122.9(3) yes
P3 C26 C25 117.7(3) yes
C21 C26 C25 119.2(4) yes
P3 C27 C28 117.9(4) yes
P3 C27 C32 123.3(3) yes
C28 C27 C32 118.8(4) yes
C27 C28 C29 120.6(5) yes
C27 C28 H281 119.3 no
C29 C28 H281 120.2 no
C28 C29 C30 120.2(5) yes
C28 C29 H291 119.5 no
C30 C29 H291 120.3 no
C29 C30 C31 119.8(5) yes
C29 C30 H301 120.3 no
C31 C30 H301 120.0 no
C30 C31 C32 120.1(5) yes
C30 C31 H311 120.0 no
C32 C31 H311 119.9 no
C27 C32 C31 120.5(4) yes
C27 C32 H321 119.7 no
C31 C32 H321 119.7 no
P3 C33 C34 121.9(3) yes
P3 C33 C38 118.3(3) yes
C34 C33 C38 119.7(4) yes
C33 C34 C35 119.7(4) yes
C33 C34 H341 119.9 no
C35 C34 H341 120.4 no
C34 C35 C36 120.4(5) yes
C34 C35 H351 119.6 no
C36 C35 H351 120.1 no
C35 C36 C37 120.0(4) yes
C35 C36 H361 120.1 no
C37 C36 H361 119.8 no
C36 C37 C38 120.3(4) yes
C36 C37 H371 119.9 no
C38 C37 H371 119.8 no
C33 C38 C37 119.9(4) yes
C33 C38 H381 119.8 no
C37 C38 H381 120.3 no
Cl3 C39 Cl2 113.1(4) yes
Cl3 C39 H391 108.0 no
Cl2 C39 H391 109.2 no
Cl3 C39 H392 107.8 no
Cl2 C39 H392 108.6 no
H391 C39 H392 110.2 no
Cl5 C40 Cl4 112.8(5) yes
Cl5 C40 H401 110.1 no
Cl4 C40 H401 108.0 no
Cl5 C40 H402 107.6 no
Cl4 C40 H402 108.5 no
H401 C40 H402 109.7 no
Cl7 C41 Cl6 115.0(5) yes
Cl7 C41 H411 110.5 no
Cl6 C41 H411 110.8 no
Cl7 C41 H412 105.9 no
Cl6 C41 H412 102.1 no
H411 C41 H412 112.3 no
Cl8 C42 Cl9 110.3(4) yes
Cl8 C42 H421 109.1 no
Cl9 C42 H421 107.3 no
Cl8 C42 H422 110.6 no
Cl9 C42 H422 111.0 no
H421 C42 H422 108.6 no

loop_
_geom_bond_atom_site_label_1
_geom_bond_atom_site_label_2
_geom_bond_distance
_geom_bond_publ_flag
Pd1 Cl1 2.4530(11) yes
Pd1 P1 2.3151(11) yes
Pd1 P2 2.2425(14) yes
Pd1 P3 2.3098(11) yes
Pd1 P1 2.3151(11) yes
Pd1 P3 2.3098(11) yes
Pd1 P20 2.252(8) yes
Cl2 C39 1.730(7) yes
Cl3 C39 1.748(7) yes
Cl4 C40 1.694(10) yes
Cl5 C40 1.728(13) yes
Cl6 C41 1.720(9) yes
Cl7 C41 1.738(9) yes
Cl8 C42 1.767(8) yes
Cl9 C42 1.756(8) yes
P1 C1 1.823(4) yes
P1 C7 1.813(4) yes
P1 C13 1.830(5) yes
P2 N1 1.736(4) yes
P2 N2 1.706(4) yes
P3 C26 1.817(4) yes
P3 C27 1.816(5) yes
P3 C33 1.813(4) yes
P20 N1 1.666(9) yes
P20 N2 1.615(9) yes
N1 C18 1.415(6) yes
N1 C19 1.439(7) yes
N2 C20 1.475(7) yes
N2 C21 1.393(6) yes
C1 C2 1.388(6) yes
C1 C6 1.384(6) yes
C2 C3 1.393(6) yes
C2 H21 0.925 no
C3 C4 1.373(7) yes
C3 H31 0.926 no
C4 C5 1.368(7) yes
C4 H41 0.926 no
C5 C6 1.397(6) yes
C5 H51 0.933 no
C6 H61 0.934 no
C7 C8 1.394(6) yes
C7 C12 1.392(6) yes
C8 C9 1.382(6) yes
C8 H81 0.917 no
C9 C10 1.385(7) yes
C9 H91 0.927 no
C10 C11 1.378(7) yes
C10 H101 0.932 no
C11 C12 1.385(6) yes
C11 H111 0.930 no
C12 H121 0.944 no
C13 C14 1.396(6) yes
C13 C18 1.402(6) yes
C14 C15 1.385(7) yes
C14 H141 0.936 no
C15 C16 1.366(7) yes
C15 H151 0.923 no
C16 C17 1.375(7) yes
C16 H161 0.921 no
C17 C18 1.390(7) yes
C17 H171 0.917 no
C19 C20 1.527(10) yes
C19 H191 0.998 no
C19 H192 0.996 no
C20 H201 0.959 no
C20 H202 0.962 no
C21 C22 1.417(6) yes
C21 C26 1.410(6) yes
C22 C23 1.373(7) yes
C22 H221 0.925 no
C23 C24 1.380(7) yes
C23 H231 0.944 no
C24 C25 1.384(6) yes
C24 H241 0.941 no
C25 C26 1.392(6) yes
C25 H251 0.927 no
C27 C28 1.394(6) yes
C27 C32 1.387(6) yes
C28 C29 1.370(8) yes
C28 H281 0.933 no
C29 C30 1.393(9) yes
C29 H291 0.922 no
C30 C31 1.372(8) yes
C30 H301 0.932 no
C31 C32 1.386(7) yes
C31 H311 0.934 no
C32 H321 0.923 no
C33 C34 1.397(6) yes
C33 C38 1.392(6) yes
C34 C35 1.391(6) yes
C34 H341 0.922 no
C35 C36 1.383(7) yes
C35 H351 0.916 no
C36 C37 1.382(7) yes
C36 H361 0.929 no
C37 C38 1.391(6) yes
C37 H371 0.934 no
C38 H381 0.919 no
C39 H391 0.975 no
C39 H392 0.970 no
C40 H401 0.966 no
C40 H402 0.964 no
C41 H411 0.965 no
C41 H412 0.994 no
C42 H421 0.973 no
C42 H422 0.967 no
